data_2100868
loop_
_publ_author_name
'Kang, S. S.'
'Malaman, B.'
'Venturini, G.'
'Dubois, J. M.'

_publ_section_title
;
 Structure of the quasicystal-approximant phase
 Al~61.3~Cu~7.4~Fe~11.1~Cr~17.2~Si~3~
;
_journal_issue 6
_journal_name_full 'Acta Crystallographica Section B'
_journal_page_first 770
_journal_page_last 776
_journal_paper_doi 10.1107/S0108768192005226
_journal_volume 48
_journal_year 1992
_chemical_formula_sum 'Al61 Cr17 Cu7 Fe11 Si3'
_space_group_IT_number 62
_space_group_name_Hall '-P 2ac 2n'
_space_group_name_H-M_alt 'P n m a'
_symmetry_cell_setting orthorhombic
_symmetry_space_group_name_H-M 'P n m a'
_cell_angle_alpha 90
_cell_angle_beta 90
_cell_angle_gamma 90
_cell_formula_units_Z 4
_cell_length_a 14.5820(10)
_cell_length_b 12.3210(10)
_cell_length_c 12.3630(10)
_cell_volume 2221.2(3)
_diffrn_radiation_type Mo
_diffrn_radiation_wavelength 0.71073
_exptl_absorpt_coefficient_mu 9.8
_cod_data_source_file cr0395.cif
_cod_data_source_block cr0395a
_cod_original_cell_volume 2221.0
_cod_original_formula_sum 'Al61 Cu7 Cr17 Fe11 Si3'
_cod_database_code 2100868

loop_
_space_group_symop_id
_space_group_symop_operation_xyz
1 x,y,z
2 -x+1/2,-y,z+1/2
3 x+1/2,-y+1/2,-z+1/2
4 -x,y+1/2,-z
5 -x,-y,-z
6 x+1/2,y,-z+1/2
7 -x+1/2,y+1/2,z+1/2
8 x,-y+1/2,z

loop_
_atom_site_label
_atom_site_fract_x
_atom_site_fract_y
_atom_site_fract_z
Al1 .4004(5) .2500 .4610(6)
Al2 .4059(4) .2500 .8383(6)
Al3 .0984(5) .2500 .9606(6)
Al4 .1814(5) .2500 .6572(7)
Al5 .0959(4) .2500 .3491(7)
Cu6 .1702(2) .2500 .1536(3)
Cu7 .4410(3) .2500 .2568(3)
Cu8 .2750(2) .2500 .9831(3)
Cu9 .4430(2) .2500 .0468(3)
Cu10 .2692(2) .2500 .3238(3)
Cu11 .4588(2) .2500 .6481(3)
Al12 .3200(3) .3531(3) .1535(4)
Al13 .8713(2) .4369(3) .5337(3)
Al14 .1881(2) .4341(3) .2708(3)
Al15 .3434(3) .3801(4) .6604(5)
Al16 .2272(3) .3790(4) .8395(4)
Al17 .0465(4) .3824(4) .7642(5)
Al18 .0507(3) .3749(4) .5420(4)
Al19 .2359(3) .3768(4) .4738(4)
Al20 .5415(2) .3901(4) .3483(4)
Cr21 .4845(2) .4360(2) .1499(3)
Cr22 .1858(2) .4371(3) .0399(2)
Cr23 .3703(2) .4363(2) .3403(2)
Cr24 .5164(3) .5774(2) .4541(3)
Cr25 .31920(10) .5533(2) .1535(2)

loop_
_geom_bond_atom_site_label_1
_geom_bond_atom_site_label_2
_geom_bond_distance
Cu11 Al15 2.329(6)
Cu11 Al17 2.340(6)
Cu11 Al3 2.439(8)
Cu11 Al1 2.465(8)
Cu11 Al2 2.475(7)
Cu11 Cr24 2.500(4)
Al12 Cr24 2.467(4)
Al12 Cu7 2.521(4)
Al12 Cu6 2.526(4)
Al12 Cu8 2.546(5)
Al12 Cu9 2.563(5)
Al12 Cu10 2.568(5)
